data_4332162
loop_
_publ_author_name
'Armentano, Donatella'
'De Munno, Giovanni'
'Guerra, Francesca'
'Julve, Miguel'
'Lloret, Francesc'

_publ_section_title
;
 Ligand Effects on the Structures of Extended Networks of
 Dicyanamide-Containing Transition-Metal Ions
;
_journal_issue 12
_journal_name_full 'Inorganic Chemistry'
_journal_page_first 4626
_journal_page_last 4636
_journal_paper_doi 10.1021/ic060044u
_journal_volume 45
_journal_year 2006
_chemical_formula_sum 'C16 H8 Fe N8'
_chemical_formula_weight 368.15
_chemical_name_systematic
; 
 ? 
;
_space_group_IT_number 14
_symmetry_cell_setting monoclinic
_symmetry_space_group_name_Hall '-P 2ybc'
_symmetry_space_group_name_H-M 'P 1 21/c 1'
_atom_sites_solution_hydrogens geom
_atom_sites_solution_primary direct
_atom_sites_solution_secondary difmap
_audit_creation_method SHELXL-97
_cell_angle_alpha 90.00
_cell_angle_beta 101.062(2)
_cell_angle_gamma 90.00
_cell_formula_units_Z 4
_cell_length_a 10.1388(6)
_cell_length_b 10.9373(7)
_cell_length_c 14.2059(7)
_cell_measurement_reflns_used 5054
_cell_measurement_temperature 293(2)
_cell_volume 1546.04(16)
_computing_cell_refinement 'Bruker-Nonius SAINT'
_computing_data_collection 'Bruker-Nonius SAINT'
_computing_data_reduction 'Bruker SAINT'
_computing_molecular_graphics 'Bruker SHELXTL'
_computing_publication_material 'Bruker SHELXTL'
_computing_structure_refinement 'SHELXL-97 (Sheldrick, 1997)'
_computing_structure_solution 'SHELXS-97 (Sheldrick, 1990)'
_diffrn_ambient_temperature 293(2)
_diffrn_measured_fraction_theta_full 0.995
_diffrn_measured_fraction_theta_max 0.995
_diffrn_measurement_device_type 'CCD area detector'
_diffrn_measurement_method 'phi and omega scans'
_diffrn_radiation_monochromator graphite
_diffrn_radiation_source 'fine-focus sealed tube'
_diffrn_radiation_type MoK\a
_diffrn_radiation_wavelength 0.71073
_diffrn_reflns_av_R_equivalents 0.0256
_diffrn_reflns_av_sigmaI/netI 0.0174
_diffrn_reflns_limit_h_max 13
_diffrn_reflns_limit_h_min -13
_diffrn_reflns_limit_k_max 14
_diffrn_reflns_limit_k_min -14
_diffrn_reflns_limit_l_max 18
_diffrn_reflns_limit_l_min -18
_diffrn_reflns_number 28841
_diffrn_reflns_theta_full 28.15
_diffrn_reflns_theta_max 28.15
_diffrn_reflns_theta_min 2.37
_exptl_absorpt_coefficient_mu 0.992
_exptl_absorpt_correction_T_max 0.9614
_exptl_absorpt_correction_T_min 0.8262
_exptl_absorpt_correction_type empirical
_exptl_absorpt_process_details SADABS
_exptl_crystal_colour red
_exptl_crystal_density_diffrn 1.582
_exptl_crystal_density_method 'not measured'
_exptl_crystal_description cubic
_exptl_crystal_F_000 744
_exptl_crystal_size_max 0.20
_exptl_crystal_size_mid 0.18
_exptl_crystal_size_min 0.04
_refine_diff_density_max 0.411
_refine_diff_density_min -0.227
_refine_diff_density_rms 0.039
_refine_ls_extinction_method none
_refine_ls_goodness_of_fit_ref 1.112
_refine_ls_hydrogen_treatment constr
_refine_ls_matrix_type full
_refine_ls_number_parameters 226
_refine_ls_number_reflns 3777
_refine_ls_number_restraints 0
_refine_ls_restrained_S_all 1.112
_refine_ls_R_factor_all 0.0387
_refine_ls_R_factor_gt 0.0280
_refine_ls_shift/su_max 0.001
_refine_ls_shift/su_mean 0.000
_refine_ls_structure_factor_coef Fsqd
_refine_ls_weighting_details 'calc w=1/[\s^2^(Fo^2^)+(0.0434P)^2^+0.1663P] where P=(Fo^2^+2Fc^2^)/3'
_refine_ls_weighting_scheme calc
_refine_ls_wR_factor_gt 0.0793
_refine_ls_wR_factor_ref 0.0825
_reflns_number_gt 3008
_reflns_number_total 3777
_reflns_threshold_expression >2sigma(I)
_cod_data_source_file ic060044usup1.cif
_cod_data_source_block 2
_cod_depositor_comments
;
The following automatic conversions were performed:

'_symmetry_cell_setting' value 'Monoclinic' changed to 'monoclinic'
according to /home/saulius/struct/CIF-dictionaries/cif_core.dic
dictionary named 'cif_core.dic' version 2.4.2 from 2011-04-26.

Automatic conversion script
Id: cif_fix_values 1891 2012-01-12 08:04:46Z andrius 
;
_cod_original_cell_volume 1546.04(15)
_cod_original_sg_symbol_H-M P2(1)/c
_cod_database_code 4332162

loop_
_symmetry_equiv_pos_as_xyz
'x, y, z'
'-x, y+1/2, -z+1/2'
'-x, -y, -z'
'x, -y-1/2, z-1/2'

loop_
_atom_site_label
_atom_site_type_symbol
_atom_site_fract_x
_atom_site_fract_y
_atom_site_fract_z
_atom_site_U_iso_or_equiv
_atom_site_adp_type
_atom_site_occupancy
_atom_site_symmetry_multiplicity
_atom_site_calc_flag
_atom_site_refinement_flags
Fe1 Fe 0.15788(2) 0.11843(2) 0.738331(14) 0.04111(9) Uani 1 1 d .
N1 N 0.26370(12) -0.04863(12) 0.79162(9) 0.0420(3) Uani 1 1 d .
N2 N 0.35107(12) 0.18371(12) 0.81381(8) 0.0421(3) Uani 1 1 d .
C1 C 0.22036(17) -0.16270(17) 0.77949(12) 0.0524(4) Uani 1 1 d .
H1 H 0.1319 -0.1761 0.7490 0.063 Uiso 1 1 calc R
C2 C 0.3010(2) -0.26388(18) 0.81018(14) 0.0623(5) Uani 1 1 d .
H2 H 0.2666 -0.3426 0.7997 0.075 Uiso 1 1 calc R
C3 C 0.4307(2) -0.24622(18) 0.85563(14) 0.0613(5) Uani 1 1 d .
H3 H 0.4853 -0.3128 0.8771 0.074 Uiso 1 1 calc R
C4 C 0.48111(17) -0.12692(16) 0.86972(12) 0.0495(4) Uani 1 1 d .
C5 C 0.61523(18) -0.0985(2) 0.91759(13) 0.0606(5) Uani 1 1 d .
H5 H 0.6740 -0.1619 0.9402 0.073 Uiso 1 1 calc R
C6 C 0.65775(16) 0.0169(2) 0.93051(12) 0.0619(5) Uani 1 1 d .
H6 H 0.7454 0.0320 0.9621 0.074 Uiso 1 1 calc R
C7 C 0.57191(16) 0.11769(17) 0.89705(11) 0.0507(4) Uani 1 1 d .
C8 C 0.60898(18) 0.2410(2) 0.91063(13) 0.0629(5) Uani 1 1 d .
H8 H 0.6950 0.2614 0.9426 0.075 Uiso 1 1 calc R
C9 C 0.5200(2) 0.3303(2) 0.87732(14) 0.0652(5) Uani 1 1 d .
H9 H 0.5441 0.4121 0.8869 0.078 Uiso 1 1 calc R
C10 C 0.39116(18) 0.29864(16) 0.82830(12) 0.0534(4) Uani 1 1 d .
H10 H 0.3313 0.3609 0.8049 0.064 Uiso 1 1 calc R
C11 C 0.43955(14) 0.09330(15) 0.84842(10) 0.0410(3) Uani 1 1 d .
C12 C 0.39400(14) -0.03041(15) 0.83627(10) 0.0405(3) Uani 1 1 d .
N3 N 0.09297(15) 0.28875(15) 0.67024(10) 0.0579(4) Uani 1 1 d .
C13 C 0.04425(15) 0.31380(16) 0.59314(12) 0.0484(4) Uani 1 1 d .
N4 N -0.02246(15) 0.3429(2) 0.50888(11) 0.0741(5) Uani 1 1 d .
C14 C 0.03389(15) 0.34709(16) 0.43381(11) 0.0459(4) Uani 1 1 d .
N5 N 0.07100(14) 0.35269(14) 0.36298(10) 0.0519(3) Uani 1 1 d .
N6 N 0.24864(15) 0.08613(15) 0.60760(10) 0.0579(4) Uani 1 1 d .
C15 C 0.22972(14) 0.05434(14) 0.52998(11) 0.0408(3) Uani 1 1 d .
N7 N 0.22373(14) 0.01678(19) 0.44289(11) 0.0739(5) Uani 1 1 d .
C16 C 0.10803(16) -0.00210(17) 0.38735(11) 0.0503(4) Uani 1 1 d .
N8 N 0.01408(15) -0.02355(16) 0.33163(11) 0.0627(4) Uani 1 1 d .

loop_
_atom_site_aniso_label
_atom_site_aniso_U_11
_atom_site_aniso_U_22
_atom_site_aniso_U_33
_atom_site_aniso_U_23
_atom_site_aniso_U_13
_atom_site_aniso_U_12
Fe1 0.03522(13) 0.05665(16) 0.02897(13) -0.00257(9) -0.00007(9) 0.00076(9)
N1 0.0352(6) 0.0536(8) 0.0364(6) -0.0027(6) 0.0046(5) -0.0046(6)
N2 0.0416(7) 0.0521(8) 0.0319(6) -0.0050(5) 0.0056(5) -0.0043(6)
C1 0.0470(9) 0.0584(10) 0.0535(10) -0.0015(8) 0.0138(8) -0.0091(8)
C2 0.0718(12) 0.0534(11) 0.0668(12) 0.0053(9) 0.0262(10) -0.0076(9)
C3 0.0676(12) 0.0596(11) 0.0601(11) 0.0147(9) 0.0210(9) 0.0127(9)
C4 0.0467(9) 0.0654(11) 0.0380(8) 0.0060(7) 0.0118(7) 0.0071(8)
C5 0.0421(9) 0.0888(15) 0.0494(10) 0.0105(9) 0.0050(8) 0.0169(9)
C6 0.0326(8) 0.1013(16) 0.0482(10) 0.0021(10) -0.0017(7) 0.0012(9)
C7 0.0368(8) 0.0804(13) 0.0339(8) -0.0057(7) 0.0044(6) -0.0103(8)
C8 0.0477(10) 0.0908(15) 0.0484(10) -0.0138(10) 0.0048(8) -0.0250(10)
C9 0.0690(12) 0.0685(13) 0.0584(11) -0.0185(10) 0.0130(10) -0.0257(11)
C10 0.0601(10) 0.0552(10) 0.0451(9) -0.0093(7) 0.0105(8) -0.0072(8)
C11 0.0345(7) 0.0603(10) 0.0274(7) -0.0028(6) 0.0038(6) -0.0034(7)
C12 0.0350(7) 0.0573(9) 0.0292(7) 0.0008(6) 0.0064(6) 0.0001(7)
N3 0.0563(8) 0.0770(11) 0.0415(8) 0.0147(7) 0.0119(6) 0.0150(7)
C13 0.0412(8) 0.0611(10) 0.0466(9) 0.0087(8) 0.0181(7) 0.0109(7)
N4 0.0459(8) 0.1354(15) 0.0430(8) 0.0264(9) 0.0134(7) 0.0268(9)
C14 0.0361(8) 0.0601(10) 0.0394(8) 0.0069(7) 0.0019(6) 0.0051(7)
N5 0.0470(8) 0.0711(10) 0.0371(7) 0.0035(6) 0.0071(6) 0.0016(7)
N6 0.0541(8) 0.0788(10) 0.0395(8) -0.0118(7) 0.0055(6) 0.0008(8)
C15 0.0322(7) 0.0479(9) 0.0410(8) -0.0031(7) 0.0041(6) -0.0011(6)
N7 0.0401(8) 0.1316(16) 0.0489(8) -0.0331(9) 0.0055(6) -0.0104(9)
C16 0.0441(9) 0.0662(11) 0.0409(8) -0.0095(7) 0.0089(7) -0.0062(8)
N8 0.0464(8) 0.0883(12) 0.0484(8) -0.0111(8) -0.0033(7) -0.0105(8)

loop_
_atom_type_symbol
_atom_type_description
_atom_type_scat_dispersion_real
_atom_type_scat_dispersion_imag
_atom_type_scat_source
C C 0.0033 0.0016 'International Tables Vol C Tables 4.2.6.8 and 6.1.1.4'
H H 0.0000 0.0000 'International Tables Vol C Tables 4.2.6.8 and 6.1.1.4'
N N 0.0061 0.0033 'International Tables Vol C Tables 4.2.6.8 and 6.1.1.4'
Fe Fe 0.3463 0.8444 'International Tables Vol C Tables 4.2.6.8 and 6.1.1.4'

loop_
_geom_angle_atom_site_label_1
_geom_angle_atom_site_label_2
_geom_angle_atom_site_label_3
_geom_angle
_geom_angle_site_symmetry_1
_geom_angle_site_symmetry_3
N8 Fe1 N3 93.47(6) 3_556 .
N8 Fe1 N5 91.62(6) 3_556 4_566
N3 Fe1 N5 96.05(6) . 4_566
N8 Fe1 N2 169.69(6) 3_556 .
N3 Fe1 N2 96.15(6) . .
N5 Fe1 N2 91.05(5) 4_566 .
N8 Fe1 N1 93.36(6) 3_556 .
N3 Fe1 N1 166.72(5) . .
N5 Fe1 N1 95.13(5) 4_566 .
N2 Fe1 N1 76.48(5) . .
N8 Fe1 N6 88.04(6) 3_556 .
N3 Fe1 N6 84.43(6) . .
N5 Fe1 N6 179.43(6) 4_566 .
N2 Fe1 N6 89.21(5) . .
N1 Fe1 N6 84.44(5) . .
C1 N1 C12 117.75(14) . .
C1 N1 Fe1 128.04(11) . .
C12 N1 Fe1 114.00(10) . .
C10 N2 C11 118.14(14) . .
C10 N2 Fe1 127.66(12) . .
C11 N2 Fe1 114.19(10) . .
N1 C1 C2 123.18(16) . .
C3 C2 C1 119.34(18) . .
C2 C3 C4 119.46(17) . .
C12 C4 C3 117.68(16) . .
C12 C4 C5 118.50(17) . .
C3 C4 C5 123.81(17) . .
C6 C5 C4 121.47(17) . .
C5 C6 C7 121.60(16) . .
C8 C7 C11 116.94(17) . .
C8 C7 C6 124.48(16) . .
C11 C7 C6 118.57(16) . .
C9 C8 C7 120.19(16) . .
C8 C9 C10 119.45(18) . .
N2 C10 C9 122.74(18) . .
N2 C11 C7 122.53(15) . .
N2 C11 C12 117.94(13) . .
C7 C11 C12 119.51(15) . .
N1 C12 C4 122.59(15) . .
N1 C12 C11 117.09(14) . .
C4 C12 C11 120.31(14) . .
C13 N3 Fe1 132.72(15) . .
N3 C13 N4 174.14(17) . .
C13 N4 C14 122.07(14) . .
N5 C14 N4 173.34(17) . .
C14 N5 Fe1 172.59(15) . 4_565
C15 N6 Fe1 145.88(13) . .
N6 C15 N7 173.09(16) . .
C15 N7 C16 120.18(15) . .
N8 C16 N7 172.62(18) . .
C16 N8 Fe1 159.13(16) . 3_556

loop_
_geom_bond_atom_site_label_1
_geom_bond_atom_site_label_2
_geom_bond_distance
_geom_bond_site_symmetry_2
Fe1 N8 2.1070(14) 3_556
Fe1 N3 2.1435(15) .
Fe1 N5 2.1470(14) 4_566
Fe1 N2 2.1657(12) .
Fe1 N1 2.1797(13) .
Fe1 N6 2.2531(15) .
N1 C1 1.323(2) .
N1 C12 1.3658(18) .
N2 C10 1.325(2) .
N2 C11 1.362(2) .
C1 C2 1.395(3) .
C2 C3 1.363(3) .
C3 C4 1.402(3) .
C4 C12 1.400(2) .
C4 C5 1.433(3) .
C5 C6 1.335(3) .
C6 C7 1.428(3) .
C7 C8 1.404(3) .
C7 C11 1.412(2) .
C8 C9 1.352(3) .
C9 C10 1.401(3) .
C11 C12 1.429(2) .
N3 C13 1.145(2) .
C13 N4 1.297(2) .
N4 C14 1.304(2) .
C14 N5 1.141(2) .
N5 Fe1 2.1470(14) 4_565
N6 C15 1.1368(19) .
C15 N7 1.294(2) .
N7 C16 1.298(2) .
C16 N8 1.140(2) .
N8 Fe1 2.1070(14) 3_556
